data_1534665
loop_
_publ_author_name
'Schnick, W.'
'Huppertz, H.'

_publ_section_title
;
 Darstellung, Kristallstruktur und Eigenschaften von
 Kaliumhydrogencyanamid
;
_journal_name_full 'Zeitschrift fuer Anorganische und Allgemeine Chemie'
_journal_page_first 1703
_journal_page_last 1707
_journal_volume 621
_journal_year 1995
_chemical_formula_sum 'C H K N2'
_chemical_name_systematic 'K (H C N2)'
_space_group_IT_number 19
_symmetry_space_group_name_Hall 'P 2ac 2ab'
_symmetry_space_group_name_H-M 'P 21 21 21'
_cell_angle_alpha 90
_cell_angle_beta 90
_cell_angle_gamma 90
_cell_formula_units_Z 8
_cell_length_a 7.087
_cell_length_b 9.09
_cell_length_c 9.014
_cell_volume 580.689
_citation_journal_id_ASTM ZAACAB
_cod_data_source_file Schnick_ZAACAB_1995_1781.cif
_cod_data_source_block C1H1K1N2
_cod_original_cell_volume 580.6893
_cod_original_formula_sum 'C1 H1 K1 N2'
_cod_database_code 1534665

loop_
_symmetry_equiv_pos_as_xyz
x,y,z
-x+1/2,-y,z+1/2
x+1/2,-y+1/2,-z
-x,y+1/2,-z+1/2

loop_
_atom_site_label
_atom_site_type_symbol
_atom_site_fract_x
_atom_site_fract_y
_atom_site_fract_z
_atom_site_occupancy
_atom_site_U_iso_or_equiv
N2 N-2 0.85977 -0.14414 0.19111 1 0.0
K2 K+1 0.98541 -0.26169 -0.14646 1 0.0
K1 K+1 0.76806 0.10259 0.00043 1 0.0
N4 N-2 1.11205 -0.08378 -0.41225 1 0.0
N1 N-2 1.10971 -0.33085 0.18519 1 0.0
C1 C+2 0.97438 -0.23712 0.19216 1 0.0
N3 N-2 1.36155 -0.03944 -0.59666 1 0.0
H2 H+1 1.3181 -0.0167 -0.6776 1 0.0
C2 C+2 1.22533 -0.06004 -0.50427 1 0.0
H1 H+1 1.0705 -0.4042 0.215 1 0.0
